data_7707123
loop_
_publ_author_name
'Heczko, Micha\/l'
'Reczy\'nski, Mateusz'
'N\"ather, Christian'
'Nowicka, Beata'

_publ_section_title
;
 Tuning of magnetic properties of the 2D CN-bridged
 Ni<sup>II</sup>-Nb<sup>IV</sup> framework by incorporation of guest
 cations of alkali and alkaline earth metals.
;
_journal_issue 22
_journal_name_full 'Dalton transactions (Cambridge, England : 2003)'
_journal_page_first 7537
_journal_page_last 7544
_journal_paper_doi 10.1039/d1dt00367d
_journal_volume 50
_journal_year 2021
_chemical_formula_sum 'C46 H118 N28 Nb2 Ni3 O23 Sr'
_chemical_formula_weight 1881.25
_space_group_crystal_system monoclinic
_space_group_IT_number 12
_space_group_name_Hall '-C 2y'
_space_group_name_H-M_alt 'C 1 2/m 1'
_atom_sites_solution_hydrogens geom
_audit_creation_method SHELXL-2018/3
_audit_update_record
;
2021-03-24 deposited with the CCDC.	2021-04-15 downloaded from the CCDC.
;
_cell_angle_alpha 90
_cell_angle_beta 95.1260(10)
_cell_angle_gamma 90
_cell_formula_units_Z 2
_cell_length_a 26.1052(7)
_cell_length_b 15.6770(4)
_cell_length_c 10.3076(3)
_cell_measurement_reflns_used 13041
_cell_measurement_temperature 120(2)
_cell_measurement_theta_max 27.58
_cell_measurement_theta_min 3.03
_cell_volume 4201.5(2)
_computing_structure_refinement 'SHELXL-2018/3 (Sheldrick, 2018)'
_diffrn_ambient_temperature 120(2)
_diffrn_measured_fraction_theta_full 0.996
_diffrn_measured_fraction_theta_max 0.996
_diffrn_measurement_device_type 'Bruker APEX-II CCD'
_diffrn_measurement_method '\f and \w scans'
_diffrn_radiation_type MoK\a
_diffrn_radiation_wavelength 0.71073
_diffrn_reflns_av_R_equivalents 0.0366
_diffrn_reflns_av_unetI/netI 0.0330
_diffrn_reflns_Laue_measured_fraction_full 0.996
_diffrn_reflns_Laue_measured_fraction_max 0.996
_diffrn_reflns_limit_h_max 33
_diffrn_reflns_limit_h_min -33
_diffrn_reflns_limit_k_max 20
_diffrn_reflns_limit_k_min -20
_diffrn_reflns_limit_l_max 13
_diffrn_reflns_limit_l_min -13
_diffrn_reflns_number 25693
_diffrn_reflns_point_group_measured_fraction_full 0.996
_diffrn_reflns_point_group_measured_fraction_max 0.996
_diffrn_reflns_theta_full 25.242
_diffrn_reflns_theta_max 27.583
_diffrn_reflns_theta_min 3.212
_exptl_absorpt_coefficient_mu 1.631
_exptl_absorpt_correction_T_max 0.7456
_exptl_absorpt_correction_T_min 0.6736
_exptl_absorpt_correction_type multi-scan
_exptl_absorpt_process_details SADABS
_exptl_crystal_colour yellow
_exptl_crystal_density_diffrn 1.487
_exptl_crystal_description block
_exptl_crystal_F_000 1956
_exptl_crystal_size_max 0.160
_exptl_crystal_size_mid 0.150
_exptl_crystal_size_min 0.130
_refine_diff_density_max 1.735
_refine_diff_density_min -1.838
_refine_diff_density_rms 0.191
_refine_ls_extinction_method none
_refine_ls_goodness_of_fit_ref 1.091
_refine_ls_hydrogen_treatment constr
_refine_ls_matrix_type full
_refine_ls_number_parameters 279
_refine_ls_number_reflns 5028
_refine_ls_number_restraints 18
_refine_ls_restrained_S_all 1.090
_refine_ls_R_factor_all 0.0847
_refine_ls_R_factor_gt 0.0709
_refine_ls_shift/su_max 0.000
_refine_ls_shift/su_mean 0.000
_refine_ls_structure_factor_coef Fsqd
_refine_ls_weighting_details 'w=1/[\s^2^(Fo^2^)+(0.1009P)^2^+69.7015P] where P=(Fo^2^+2Fc^2^)/3'
_refine_ls_weighting_scheme calc
_refine_ls_wR_factor_gt 0.1956
_refine_ls_wR_factor_ref 0.2055
_reflns_Friedel_coverage 0.000
_reflns_number_gt 4245
_reflns_number_total 5028
_reflns_threshold_expression 'I > 2\s(I)'
_cod_data_source_file d1dt00367d2.cif
_cod_data_source_block 5Sr
_cod_depositor_comments 'Adding full bibliography for 7707121--7707126.cif.'
_cod_original_sg_symbol_H-M 'C 2/m'
_cod_database_code 7707123
_shelx_shelxl_version_number 2018/3
_shelx_space_group_comment
;
The symmetry employed for this shelxl refinement is uniquely defined
by the following loop, which should always be used as a source of
symmetry information in preference to the above space-group names.
They are only intended as comments.
;
_shelx_estimated_absorpt_t_min 0.780
_shelx_estimated_absorpt_t_max 0.816

loop_
_space_group_symop_operation_xyz
'x, y, z'
'-x, y, -z'
'x+1/2, y+1/2, z'
'-x+1/2, y+1/2, -z'
'-x, -y, -z'
'x, -y, z'
'-x+1/2, -y+1/2, -z'
'x+1/2, -y+1/2, z'

loop_
_atom_site_label
_atom_site_type_symbol
_atom_site_fract_x
_atom_site_fract_y
_atom_site_fract_z
_atom_site_U_iso_or_equiv
_atom_site_adp_type
_atom_site_occupancy
_atom_site_site_symmetry_order
_atom_site_calc_flag
_atom_site_refinement_flags_posn
_atom_site_refinement_flags_adp
_atom_site_refinement_flags_occupancy
_atom_site_disorder_assembly
_atom_site_disorder_group
Nb1 Nb 0.17258(2) 0.500000 0.78054(6) 0.01032(18) Uani 1 2 d S T P . .
Ni2 Ni 0.250000 0.750000 0.500000 0.0140(2) Uani 1 2 d S . P . .
Ni1 Ni 0.000000 0.500000 1.000000 0.0158(3) Uani 1 4 d S T P . .
Sr1 Sr 0.03309(14) 0.0816(2) -0.1321(3) 0.0493(8) Uani 0.25 1 d . . P . .
N2 N 0.23528(18) 0.6337(3) 0.5891(4) 0.0198(9) Uani 1 1 d . . . . .
N1 N 0.0787(3) 0.500000 0.9848(6) 0.0222(14) Uani 1 2 d S T P . .
C1 C 0.1132(3) 0.500000 0.9224(7) 0.0164(14) Uani 1 2 d S T P . .
N4 N 0.2899(3) 0.500000 0.9523(7) 0.0282(16) Uani 1 2 d S T P . .
N3 N 0.0801(2) 0.3704(4) 0.6338(5) 0.0318(12) Uani 1 1 d . . . . .
N5 N 0.1784(2) 0.6930(4) 0.9324(5) 0.0344(13) Uani 1 1 d . . . . .
N11 N -0.0073(2) 0.4024(4) 0.8637(5) 0.0327(13) Uani 1 1 d . . . . .
H11 H 0.026987 0.395111 0.828876 0.039 Uiso 1 1 calc R U . . .
N22 N 0.1880(2) 0.7994(3) 0.5883(6) 0.0345(13) Uani 1 1 d . . . . .
H22 H 0.177073 0.755319 0.650261 0.041 Uiso 1 1 calc R U . . .
C4 C 0.2503(3) 0.500000 0.8947(7) 0.0200(15) Uani 1 2 d S T P . .
C3 C 0.11163(19) 0.4151(4) 0.6795(5) 0.0182(10) Uani 1 1 d . . . . .
C2 C 0.21531(19) 0.5854(3) 0.6529(5) 0.0158(10) Uani 1 1 d . . . . .
N21 N 0.1970(2) 0.7213(4) 0.3456(5) 0.0342(13) Uani 1 1 d . . . . .
H21 H 0.199649 0.766899 0.278701 0.041 Uiso 1 1 calc R U . . .
C5 C 0.1780(2) 0.6275(4) 0.8832(5) 0.0203(11) Uani 1 1 d . . . . .
C23 C 0.1458(3) 0.7314(6) 0.3980(8) 0.054(2) Uani 1 1 d . . . . .
H23A H 0.137815 0.680004 0.448135 0.065 Uiso 1 1 calc R U . . .
H23B H 0.118698 0.738140 0.325143 0.065 Uiso 1 1 calc R U . . .
C12 C -0.0455(3) 0.4181(6) 0.7507(7) 0.051(2) Uani 1 1 d . . . . .
H12A H -0.080305 0.421395 0.781621 0.061 Uiso 1 1 calc R U . . .
H12B H -0.045152 0.369422 0.689582 0.061 Uiso 1 1 calc R U . . .
C24 C 0.1468(3) 0.8082(6) 0.4842(10) 0.053(2) Uani 1 1 d . . . . .
H24A H 0.152348 0.860156 0.432686 0.064 Uiso 1 1 calc R U . . .
H24B H 0.113368 0.813995 0.521979 0.064 Uiso 1 1 calc R U . . .
C13 C -0.0170(3) 0.3259(5) 0.9378(9) 0.051(2) Uani 1 1 d . . . . .
H13A H -0.010035 0.274644 0.886185 0.062 Uiso 1 1 calc R U . . .
H13B H -0.053481 0.324473 0.956789 0.062 Uiso 1 1 calc R U . . .
C25 C 0.2006(4) 0.8791(4) 0.6648(10) 0.062(3) Uani 1 1 d . . . . .
H25A H 0.169780 0.897462 0.706942 0.074 Uiso 1 1 calc R U . . .
H25B H 0.209310 0.924893 0.604510 0.074 Uiso 1 1 calc R U . . .
C22 C 0.2041(4) 0.6390(5) 0.2805(7) 0.058(3) Uani 1 1 d . . . . .
H22A H 0.199952 0.591993 0.342917 0.070 Uiso 1 1 calc R U . . .
H22B H 0.177322 0.632364 0.207032 0.070 Uiso 1 1 calc R U . . .
C21 C 0.2450(4) 0.8674(5) 0.7685(8) 0.062(3) Uani 1 1 d . . . . .
H21A H 0.245242 0.916133 0.829690 0.075 Uiso 1 1 calc R U . . .
H21B H 0.238821 0.815035 0.818493 0.075 Uiso 1 1 calc R U . . .
C11 C -0.0347(4) 0.500000 0.6790(9) 0.056(4) Uani 1 2 d S T P . .
H11A H -0.055682 0.499999 0.594117 0.067 Uiso 1 2 calc R U P . .
H11B H 0.001932 0.500001 0.660781 0.067 Uiso 1 2 calc R U P . .
O1 O 0.1108(2) 0.0525(3) 0.0560(5) 0.0419(12) Uani 1 1 d . . . . .
O2 O 0.0502(4) 0.000000 -0.3536(12) 0.080(3) Uani 1 2 d S T P . .
O3 O -0.0042(7) 0.1532(7) -0.3168(11) 0.077(5) Uani 0.5 1 d . . P . .
O5 O 0.0892(3) 0.1985(9) -0.1605(13) 0.059(4) Uani 0.5 1 d . . P . .
O6 O 0.1137(5) 0.000000 -0.1109(11) 0.107(5) Uani 1 2 d S T P . .
O7 O 0.0765(4) 0.0999(8) 0.1840(14) 0.055(3) Uani 0.5 1 d . . P . .
O8 O 0.1696(2) 0.1704(3) 0.1100(5) 0.0435(13) Uani 1 1 d . . . . .
O9 O 0.000000 0.2745(4) 0.500000 0.0391(17) Uani 1 2 d S T P . .
O10 O -0.0894(8) 0.000000 -0.402(2) 0.084(7) Uani 0.5 2 d S TU P . .
O4 O 0.000000 0.064(2) 0.000000 0.120(10) Uani 0.5 2 d S TU P . .
O11 O -0.162(2) 0.000000 -0.260(6) 0.23(3) Uani 0.5 2 d S TU P . .

loop_
_atom_site_aniso_label
_atom_site_aniso_U_11
_atom_site_aniso_U_22
_atom_site_aniso_U_33
_atom_site_aniso_U_23
_atom_site_aniso_U_13
_atom_site_aniso_U_12
Nb1 0.0114(3) 0.0100(3) 0.0104(3) 0.000 0.0053(2) 0.000
Ni2 0.0154(4) 0.0128(4) 0.0143(4) 0.0014(3) 0.0044(3) -0.0035(3)
Ni1 0.0125(6) 0.0218(7) 0.0139(6) 0.000 0.0070(5) 0.000
Sr1 0.0566(19) 0.0398(16) 0.0504(17) 0.0023(13) -0.0017(14) 0.0026(14)
N2 0.022(2) 0.017(2) 0.020(2) 0.0011(18) 0.0048(18) -0.0023(18)
N1 0.019(3) 0.028(4) 0.020(3) 0.000 0.004(3) 0.000
C1 0.015(3) 0.019(3) 0.016(3) 0.000 0.008(3) 0.000
N4 0.025(4) 0.034(4) 0.025(4) 0.000 -0.004(3) 0.000
N3 0.025(3) 0.036(3) 0.035(3) -0.013(2) 0.003(2) -0.006(2)
N5 0.051(4) 0.023(3) 0.032(3) -0.008(2) 0.017(3) -0.007(2)
N11 0.021(2) 0.042(3) 0.037(3) -0.021(2) 0.012(2) -0.006(2)
N22 0.038(3) 0.023(3) 0.047(3) 0.010(2) 0.028(3) 0.006(2)
C4 0.023(4) 0.021(4) 0.016(3) 0.000 0.004(3) 0.000
C3 0.013(2) 0.021(2) 0.022(2) 0.000(2) 0.0056(19) -0.001(2)
C2 0.015(2) 0.015(2) 0.018(2) 0.0006(19) 0.0042(18) 0.0008(19)
N21 0.039(3) 0.041(3) 0.021(2) 0.010(2) -0.007(2) -0.029(3)
C5 0.027(3) 0.018(3) 0.017(2) -0.003(2) 0.009(2) -0.003(2)
C23 0.028(4) 0.076(6) 0.053(5) 0.037(5) -0.016(3) -0.024(4)
C12 0.022(3) 0.097(7) 0.035(4) -0.035(4) 0.010(3) -0.015(4)
C24 0.023(3) 0.053(5) 0.086(6) 0.037(5) 0.015(4) 0.008(3)
C13 0.047(4) 0.025(3) 0.085(6) -0.019(4) 0.022(4) -0.011(3)
C25 0.094(7) 0.017(3) 0.085(7) -0.003(4) 0.070(6) 0.004(4)
C22 0.106(8) 0.047(5) 0.022(3) -0.007(3) 0.005(4) -0.051(5)
C21 0.126(9) 0.033(4) 0.033(4) -0.017(3) 0.036(5) -0.034(5)
C11 0.021(5) 0.131(13) 0.015(4) 0.000 0.004(3) 0.000
O1 0.039(3) 0.033(3) 0.054(3) -0.002(2) 0.004(2) -0.005(2)
O2 0.076(7) 0.055(6) 0.106(9) 0.000 -0.015(6) 0.000
O3 0.174(16) 0.020(5) 0.033(6) 0.006(4) -0.012(8) 0.023(7)
O5 0.008(4) 0.088(10) 0.080(8) -0.039(7) 0.000(4) -0.005(5)
O6 0.071(8) 0.192(16) 0.055(6) 0.000 -0.003(5) 0.000
O7 0.016(4) 0.048(7) 0.105(10) -0.005(7) 0.019(5) -0.003(4)
O8 0.071(4) 0.030(3) 0.030(2) 0.002(2) 0.007(2) 0.001(2)
O9 0.027(3) 0.022(3) 0.066(5) 0.000 -0.010(3) 0.000
O10 0.062(9) 0.084(10) 0.107(10) 0.000 0.000(8) 0.000
O4 0.123(11) 0.120(11) 0.117(11) 0.000 0.005(5) 0.000
O11 0.23(3) 0.23(3) 0.24(3) 0.000 0.026(10) 0.000

loop_
_atom_type_symbol
_atom_type_description
_atom_type_scat_dispersion_real
_atom_type_scat_dispersion_imag
_atom_type_scat_source
C C 0.0033 0.0016 'International Tables Vol C Tables 4.2.6.8 and 6.1.1.4'
H H 0.0000 0.0000 'International Tables Vol C Tables 4.2.6.8 and 6.1.1.4'
N N 0.0061 0.0033 'International Tables Vol C Tables 4.2.6.8 and 6.1.1.4'
O O 0.0106 0.0060 'International Tables Vol C Tables 4.2.6.8 and 6.1.1.4'
Ni Ni 0.3393 1.1124 'International Tables Vol C Tables 4.2.6.8 and 6.1.1.4'
Sr Sr -1.5307 3.2498 'International Tables Vol C Tables 4.2.6.8 and 6.1.1.4'
Nb Nb -2.0727 0.6215 'International Tables Vol C Tables 4.2.6.8 and 6.1.1.4'

loop_
_geom_angle_atom_site_label_1
_geom_angle_atom_site_label_2
_geom_angle_atom_site_label_3
_geom_angle
_geom_angle_site_symmetry_1
_geom_angle_site_symmetry_3
_geom_angle_publ_flag
C1 Nb1 C2 142.96(13) . 6_565 ?
C1 Nb1 C2 142.96(13) . . ?
C2 Nb1 C2 73.3(3) 6_565 . ?
C1 Nb1 C4 107.7(3) . . ?
C2 Nb1 C4 80.5(2) 6_565 . ?
C2 Nb1 C4 80.5(2) . . ?
C1 Nb1 C3 78.4(2) . 6_565 ?
C2 Nb1 C3 116.64(19) 6_565 6_565 ?
C2 Nb1 C3 75.20(18) . 6_565 ?
C4 Nb1 C3 143.73(14) . 6_565 ?
C1 Nb1 C3 78.4(2) . . ?
C2 Nb1 C3 75.20(19) 6_565 . ?
C2 Nb1 C3 116.64(19) . . ?
C4 Nb1 C3 143.73(14) . . ?
C3 Nb1 C3 72.3(3) 6_565 . ?
C1 Nb1 C5 73.18(15) . . ?
C2 Nb1 C5 142.05(19) 6_565 . ?
C2 Nb1 C5 74.51(19) . . ?
C4 Nb1 C5 74.87(17) . . ?
C3 Nb1 C5 73.0(2) 6_565 . ?
C3 Nb1 C5 138.6(2) . . ?
C1 Nb1 C5 73.18(15) . 6_565 ?
C2 Nb1 C5 74.51(19) 6_565 6_565 ?
C2 Nb1 C5 142.05(19) . 6_565 ?
C4 Nb1 C5 74.87(17) . 6_565 ?
C3 Nb1 C5 138.6(2) 6_565 6_565 ?
C3 Nb1 C5 73.0(2) . 6_565 ?
C5 Nb1 C5 124.4(3) . 6_565 ?
N21 Ni2 N21 180.0 . 7_566 ?
N21 Ni2 N22 85.6(3) . . ?
N21 Ni2 N22 94.4(3) 7_566 . ?
N21 Ni2 N22 94.4(3) . 7_566 ?
N21 Ni2 N22 85.6(3) 7_566 7_566 ?
N22 Ni2 N22 180.0 . 7_566 ?
N21 Ni2 N2 89.33(19) . 7_566 ?
N21 Ni2 N2 90.67(19) 7_566 7_566 ?
N22 Ni2 N2 92.76(19) . 7_566 ?
N22 Ni2 N2 87.24(19) 7_566 7_566 ?
N21 Ni2 N2 90.67(19) . . ?
N21 Ni2 N2 89.33(19) 7_566 . ?
N22 Ni2 N2 87.24(19) . . ?
N22 Ni2 N2 92.76(19) 7_566 . ?
N2 Ni2 N2 180.0 7_566 . ?
N1 Ni1 N1 180.0 . 5_567 ?
N1 Ni1 N11 88.87(19) . . ?
N1 Ni1 N11 91.13(19) 5_567 . ?
N1 Ni1 N11 91.13(19) . 5_567 ?
N1 Ni1 N11 88.87(19) 5_567 5_567 ?
N11 Ni1 N11 180.0 . 5_567 ?
N1 Ni1 N11 88.87(19) . 6_565 ?
N1 Ni1 N11 91.13(19) 5_567 6_565 ?
N11 Ni1 N11 95.1(4) . 6_565 ?
N11 Ni1 N11 84.9(4) 5_567 6_565 ?
N1 Ni1 N11 91.13(19) . 2_557 ?
N1 Ni1 N11 88.87(19) 5_567 2_557 ?
N11 Ni1 N11 84.9(4) . 2_557 ?
N11 Ni1 N11 95.1(4) 5_567 2_557 ?
N11 Ni1 N11 180.0 6_565 2_557 ?
O4 Sr1 O3 121.7(7) . . ?
O4 Sr1 O5 126.0(10) . . ?
O3 Sr1 O5 75.3(5) . . ?
O4 Sr1 O6 109.7(8) . . ?
O3 Sr1 O6 127.7(5) . . ?
O5 Sr1 O6 83.1(3) . . ?
O4 Sr1 Sr1 80.6(11) . 6 ?
O3 Sr1 Sr1 118.6(3) . 6 ?
O5 Sr1 Sr1 140.4(3) . 6 ?
O6 Sr1 Sr1 58.62(17) . 6 ?
O4 Sr1 O2 137.5(10) . . ?
O3 Sr1 O2 68.1(4) . . ?
O5 Sr1 O2 96.4(4) . . ?
O6 Sr1 O2 67.8(3) . . ?
Sr1 Sr1 O2 61.61(15) 6 . ?
O4 Sr1 O1 78.5(2) . . ?
O3 Sr1 O1 152.7(5) . . ?
O5 Sr1 O1 77.8(3) . . ?
O6 Sr1 O1 43.1(3) . . ?
Sr1 Sr1 O1 80.35(13) 6 . ?
O2 Sr1 O1 110.9(3) . . ?
O4 Sr1 O4 44.2(15) . 5 ?
O3 Sr1 O4 130.8(4) . 5 ?
O5 Sr1 O4 153.8(3) . 5 ?
O6 Sr1 O4 80.4(3) . 5 ?
Sr1 Sr1 O4 36.3(4) 6 5 ?
O2 Sr1 O4 96.1(4) . 5 ?
O1 Sr1 O4 76.23(14) . 5 ?
O4 Sr1 O7 66.3(4) . 2 ?
O3 Sr1 O7 57.8(5) . 2 ?
O5 Sr1 O7 120.8(4) . 2 ?
O6 Sr1 O7 153.9(3) . 2 ?
Sr1 Sr1 O7 95.7(2) 6 2 ?
O2 Sr1 O7 97.3(4) . 2 ?
O1 Sr1 O7 144.7(3) . 2 ?
O4 Sr1 O7 80.1(3) 5 2 ?
O4 Sr1 Sr1 9.4(11) . 2 ?
O3 Sr1 Sr1 116.9(4) . 2 ?
O5 Sr1 Sr1 117.8(3) . 2 ?
O6 Sr1 Sr1 115.3(3) . 2 ?
Sr1 Sr1 Sr1 90.0 6 2 ?
O2 Sr1 Sr1 145.7(2) . 2 ?
O1 Sr1 Sr1 80.00(17) . 2 ?
O4 Sr1 Sr1 53.7(4) 5 2 ?
O7 Sr1 Sr1 64.9(3) 2 2 ?
O4 Sr1 Sr1 27.9(11) . 5 ?
O3 Sr1 Sr1 130.5(5) . 5 ?
O5 Sr1 Sr1 147.0(3) . 5 ?
O6 Sr1 Sr1 91.4(3) . 5 ?
Sr1 Sr1 Sr1 52.67(9) 6 5 ?
O2 Sr1 Sr1 111.6(2) . 5 ?
O1 Sr1 Sr1 76.13(15) . 5 ?
O4 Sr1 Sr1 16.3(4) 5 5 ?
O7 Sr1 Sr1 73.9(3) 2 5 ?
Sr1 Sr1 Sr1 37.33(9) 2 5 ?
C2 N2 Ni2 158.3(4) . . ?
C1 N1 Ni1 150.6(6) . . ?
N1 C1 Nb1 172.8(7) . . ?
C13 N11 C12 114.3(6) . . ?
C13 N11 Ni1 105.2(4) . . ?
C12 N11 Ni1 115.1(5) . . ?
C13 N11 H11 107.3 . . ?
C12 N11 H11 107.3 . . ?
Ni1 N11 H11 107.3 . . ?
C24 N22 C25 114.9(7) . . ?
C24 N22 Ni2 105.5(5) . . ?
C25 N22 Ni2 113.6(5) . . ?
C24 N22 H22 107.5 . . ?
C25 N22 H22 107.5 . . ?
Ni2 N22 H22 107.5 . . ?
N4 C4 Nb1 179.7(7) . . ?
N3 C3 Nb1 176.7(5) . . ?
N2 C2 Nb1 175.6(4) . . ?
C22 N21 C23 114.3(6) . . ?
C22 N21 Ni2 116.0(5) . . ?
C23 N21 Ni2 105.0(4) . . ?
C22 N21 H21 107.0 . . ?
C23 N21 H21 107.0 . . ?
Ni2 N21 H21 107.0 . . ?
N5 C5 Nb1 176.5(6) . . ?
N21 C23 C24 109.4(6) . . ?
N21 C23 H23A 109.8 . . ?
C24 C23 H23A 109.8 . . ?
N21 C23 H23B 109.8 . . ?
C24 C23 H23B 109.8 . . ?
H23A C23 H23B 108.2 . . ?
N11 C12 C11 112.3(6) . . ?
N11 C12 H12A 109.1 . . ?
C11 C12 H12A 109.1 . . ?
N11 C12 H12B 109.1 . . ?
C11 C12 H12B 109.1 . . ?
H12A C12 H12B 107.9 . . ?
N22 C24 C23 109.5(6) . . ?
N22 C24 H24A 109.8 . . ?
C23 C24 H24A 109.8 . . ?
N22 C24 H24B 109.8 . . ?
C23 C24 H24B 109.8 . . ?
H24A C24 H24B 108.2 . . ?
N11 C13 C13 109.4(5) . 2_557 ?
N11 C13 H13A 109.8 . . ?
C13 C13 H13A 109.8 2_557 . ?
N11 C13 H13B 109.8 . . ?
C13 C13 H13B 109.8 2_557 . ?
H13A C13 H13B 108.2 . . ?
N22 C25 C21 112.8(6) . . ?
N22 C25 H25A 109.0 . . ?
C21 C25 H25A 109.0 . . ?
N22 C25 H25B 109.0 . . ?
C21 C25 H25B 109.0 . . ?
H25A C25 H25B 107.8 . . ?
C21 C22 N21 111.8(6) 7_566 . ?
C21 C22 H22A 109.2 7_566 . ?
N21 C22 H22A 109.2 . . ?
C21 C22 H22B 109.2 7_566 . ?
N21 C22 H22B 109.2 . . ?
H22A C22 H22B 107.9 . . ?
C22 C21 C25 115.1(6) 7_566 . ?
C22 C21 H21A 108.5 7_566 . ?
C25 C21 H21A 108.5 . . ?
C22 C21 H21B 108.5 7_566 . ?
C25 C21 H21B 108.5 . . ?
H21A C21 H21B 107.5 . . ?
C12 C11 C12 115.2(8) . 6_565 ?
C12 C11 H11A 108.5 . . ?
C12 C11 H11A 108.5 6_565 . ?
C12 C11 H11B 108.5 . . ?
C12 C11 H11B 108.5 6_565 . ?
H11A C11 H11B 107.5 . . ?
O1 O1 O7 114.1(4) 6 . ?
O1 O1 Sr1 99.65(13) 6 . ?
O7 O1 Sr1 93.7(4) . . ?
Sr1 O2 Sr1 56.8(3) . 6 ?
Sr1 O6 Sr1 62.8(3) 6 . ?
O1 O7 Sr1 111.7(6) . 2 ?
Sr1 O4 Sr1 161(2) 2 . ?
Sr1 O4 Sr1 135.8(15) 2 6 ?
Sr1 O4 Sr1 63.1(7) . 6 ?
Sr1 O4 Sr1 63.1(7) 2 5 ?
Sr1 O4 Sr1 135.8(15) . 5 ?
Sr1 O4 Sr1 72.7(8) 6 5 ?

loop_
_geom_bond_atom_site_label_1
_geom_bond_atom_site_label_2
_geom_bond_distance
_geom_bond_site_symmetry_2
_geom_bond_publ_flag
Nb1 C1 2.223(7) . ?
Nb1 C2 2.243(5) 6_565 ?
Nb1 C2 2.243(5) . ?
Nb1 C4 2.252(8) . ?
Nb1 C3 2.256(5) 6_565 ?
Nb1 C3 2.256(5) . ?
Nb1 C5 2.260(5) . ?
Nb1 C5 2.260(5) 6_565 ?
Ni2 N21 2.063(5) . ?
Ni2 N21 2.063(5) 7_566 ?
Ni2 N22 2.075(5) . ?
Ni2 N22 2.075(5) 7_566 ?
Ni2 N2 2.093(5) 7_566 ?
Ni2 N2 2.093(5) . ?
Ni1 N1 2.074(7) . ?
Ni1 N1 2.074(7) 5_567 ?
Ni1 N11 2.074(5) . ?
Ni1 N11 2.074(5) 5_567 ?
Ni1 N11 2.074(5) 6_565 ?
Ni1 N11 2.074(5) 2_557 ?
Sr1 O4 1.699(7) . ?
Sr1 O3 2.346(11) . ?
Sr1 O5 2.381(13) . ?
Sr1 O6 2.455(11) . ?
Sr1 Sr1 2.557(7) 6 ?
Sr1 O2 2.688(12) . ?
Sr1 O1 2.717(6) . ?
Sr1 O4 2.83(3) 5 ?
Sr1 O7 2.878(10) 2 ?
Sr1 Sr1 3.352(7) 2 ?
Sr1 Sr1 4.216(7) 5 ?
N2 C2 1.157(7) . ?
N1 C1 1.154(10) . ?
N4 C4 1.147(11) . ?
N3 C3 1.149(7) . ?
N5 C5 1.146(8) . ?
N11 C13 1.456(10) . ?
N11 C12 1.485(10) . ?
N11 H11 1.0000 . ?
N22 C24 1.457(11) . ?
N22 C25 1.498(10) . ?
N22 H22 1.0000 . ?
N21 C22 1.474(11) . ?
N21 C23 1.494(10) . ?
N21 H21 1.0000 . ?
C23 C24 1.495(14) . ?
C23 H23A 0.9900 . ?
C23 H23B 0.9900 . ?
C12 C11 1.521(11) . ?
C12 H12A 0.9900 . ?
C12 H12B 0.9900 . ?
C24 H24A 0.9900 . ?
C24 H24B 0.9900 . ?
C13 C13 1.492(19) 2_557 ?
C13 H13A 0.9900 . ?
C13 H13B 0.9900 . ?
C25 C21 1.516(15) . ?
C25 H25A 0.9900 . ?
C25 H25B 0.9900 . ?
C22 C21 1.466(14) 7_566 ?
C22 H22A 0.9900 . ?
C22 H22B 0.9900 . ?
C21 H21A 0.9900 . ?
C21 H21B 0.9900 . ?
C11 H11A 0.9900 . ?
C11 H11B 0.9900 . ?
O1 O1 1.646(10) 6 ?
O1 O7 1.817(13) . ?
